data_7249070
loop_
_publ_author_name
'Li, Tian-Miao'
'Hu, Li-Yuan'
'Zou, Xin'
'Wang, Jun-Yi'
'Ni, Sheng'
'Liu, Lei'
'Xiao, Xunwen'
'Luo, Xu-Feng'

_publ_section_title
;
 Hybridization of short-range and long-range charge transfer boosts
 room-temperature phosphorescence performance
;
_journal_issue 31
_journal_name_full 'RSC Advances'
_journal_page_first 22763
_journal_page_last 22768
_journal_paper_doi 10.1039/D4RA03283G
_journal_volume 14
_journal_year 2024
_chemical_formula_moiety '0.07(C42 H21 Cl4 N3), 0.07(C3 H7 N O)'
_chemical_formula_sum 'C3.158 H1.965 Cl0.281 N0.281 O0.07'
_chemical_formula_weight 54.92
_space_group_crystal_system monoclinic
_space_group_IT_number 14
_space_group_name_Hall '-P 2ybc'
_space_group_name_H-M_alt 'P 1 21/c 1'
_symmetry_Int_Tables_number 14
_audit_creation_date 2024-03-08
_audit_creation_method
;
Olex2 1.2
(compiled 2018.05.29 svn.r3508 for OlexSys, GUI svn.r5506)
;
_audit_update_record
;
2024-03-08 deposited with the CCDC.	2024-07-07 downloaded from the CCDC.
;
_cell_angle_alpha 90
_cell_angle_beta 102.447(4)
_cell_angle_gamma 90
_cell_formula_units_Z 57
_cell_length_a 14.941(2)
_cell_length_b 30.117(5)
_cell_length_c 8.4340(13)
_cell_measurement_reflns_used 9881
_cell_measurement_temperature 273.15
_cell_measurement_theta_max 23.63
_cell_measurement_theta_min 2.46
_cell_volume 3705.9(10)
_computing_cell_refinement 'SAINT v8.37A (Bruker, 2015)'
_computing_data_reduction 'SAINT v8.37A (Bruker, 2015)'
_computing_molecular_graphics 'Olex2 (Dolomanov et al., 2009)'
_computing_publication_material 'Olex2 (Dolomanov et al., 2009)'
_computing_structure_refinement 'olex2.refine (Bourhis et al., 2015)'
_diffrn_ambient_temperature 273.15
_diffrn_measured_fraction_theta_full 0.9972
_diffrn_measured_fraction_theta_max 0.9972
_diffrn_measurement_device_type 'Bruker APEX-II CCD'
_diffrn_measurement_method '\f and \w scans'
_diffrn_radiation_type 'Mo K\a'
_diffrn_radiation_wavelength 0.71073
_diffrn_reflns_av_R_equivalents 0.1456
_diffrn_reflns_av_unetI/netI 0.0572
_diffrn_reflns_limit_h_max 17
_diffrn_reflns_limit_h_min -17
_diffrn_reflns_limit_k_max 35
_diffrn_reflns_limit_k_min -35
_diffrn_reflns_limit_l_max 9
_diffrn_reflns_limit_l_min -9
_diffrn_reflns_number 146124
_diffrn_reflns_theta_full 24.7805
_diffrn_reflns_theta_max 24.78
_diffrn_reflns_theta_min 2.46
_diffrn_standards_number 0
_exptl_absorpt_coefficient_mu 0.363
_exptl_absorpt_correction_T_max 0.7451
_exptl_absorpt_correction_T_min 0.5618
_exptl_absorpt_correction_type none
_exptl_absorpt_process_details
;
SADABS-2016/2 (Bruker,2016/2) was used for absorption correction.
wR2(int) was 0.1718 before and 0.0958 after correction.
The Ratio of minimum to maximum transmission is 0.7540.
The \l/2 correction factor is Not present.
;
_exptl_crystal_density_diffrn 1.4025
_exptl_crystal_density_method 'not measured'
_exptl_crystal_description BLOCK
_exptl_crystal_F_000 1610.9271
_refine_diff_density_max 0.4895
_refine_diff_density_min -0.4786
_refine_diff_density_rms 0.1002
_refine_ls_d_res_high 0.8478
_refine_ls_d_res_low 8.2704
_refine_ls_goodness_of_fit_ref 1.1164
_refine_ls_hydrogen_treatment constr
_refine_ls_matrix_type full
_refine_ls_number_constraints 52
_refine_ls_number_parameters 489
_refine_ls_number_reflns 6342
_refine_ls_number_restraints 0
_refine_ls_restrained_S_all 1.1164
_refine_ls_R_factor_all 0.1401
_refine_ls_R_factor_gt 0.0669
_refine_ls_shift/su_max 0.0000
_refine_ls_shift/su_mean 0.0000
_refine_ls_structure_factor_coef Fsqd
_refine_ls_weighting_details 'w=1/[\s^2^(Fo^2^)+(0.0698P)^2^+3.3044P] where P=(Fo^2^+2Fc^2^)/3'
_refine_ls_weighting_scheme calc
_refine_ls_wR_factor_gt 0.1505
_refine_ls_wR_factor_ref 0.1968
_reflns_Friedel_coverage 0.0
_reflns_limit_h_max 17
_reflns_limit_h_min -17
_reflns_limit_k_max 35
_reflns_limit_k_min 0
_reflns_limit_l_max 9
_reflns_limit_l_min 0
_reflns_number_gt 3487
_reflns_number_total 6342
_reflns_threshold_expression I>=2u(I)
_cod_data_source_file d4ra03283g2.cif
_cod_data_source_block 1111222_a
_cod_original_cell_volume 3706.0(10)
_cod_database_code 7249070
_olex2_refinement_description
;
1. Fixed Uiso
 At 1.2 times of:
  All C(H) groups
 At 1.5 times of:
  All C(H,H,H) groups
2.a Aromatic/amide H refined with riding coordinates:
 C00K(H00K), C00M(H00M), C00N(H00N), C00O(H00O), C00T(H00T), C00V(H00V),
 C00W(H00W), C00X(H00X), C00Y(H00Y), C00Z(H00Z), C010(H010), C011(H011),
 C012(H012), C013(H013), C014(H014), C018(H018), C01A(H01A), C01C(H01C),
 C01D(H01D), C01E(H01E), C01F(H01F), C3(H3)
2.b Idealised Me refined as rotating group:
 C4(H4a,H4b,H4c), C5(H5a,H5b,H5c)
;
_olex2_submission_special_instructions 'No special instructions were received'

loop_
_space_group_symop_id
_space_group_symop_operation_xyz
1 x,y,z
2 -x,y+1/2,-z+1/2
3 -x,-y,-z
4 x,-y-1/2,z-1/2

loop_
_atom_site_label
_atom_site_type_symbol
_atom_site_fract_x
_atom_site_fract_y
_atom_site_fract_z
_atom_site_U_iso_or_equiv
_atom_site_adp_type
_atom_site_occupancy
_atom_site_refinement_flags_posn
Cl01 Cl 0.54212(9) 0.87650(4) 0.44466(17) 0.0865(4) Uani 1.000000 .
Cl02 Cl 0.14559(9) 0.72321(7) -0.1810(2) 0.1213(6) Uani 1.000000 .
Cl03 Cl 1.03861(11) 0.63216(7) 1.10463(19) 0.1286(7) Uani 1.000000 .
Cl04 Cl 0.98122(14) 0.51367(6) 0.1795(2) 0.1299(7) Uani 1.000000 .
N005 N 0.7440(2) 0.60566(11) 0.5351(4) 0.0552(9) Uani 1.000000 .
N006 N 0.4629(2) 0.55020(11) 0.6203(4) 0.0595(9) Uani 1.000000 .
N007 N 0.4612(2) 0.68725(11) 0.3427(4) 0.0585(9) Uani 1.000000 .
C008 C 0.4917(3) 0.73036(14) 0.3834(5) 0.0513(10) Uani 1.000000 .
C009 C 0.5072(3) 0.58051(14) 0.5459(5) 0.0567(11) Uani 1.000000 .
C00A C 0.4531(3) 0.61518(14) 0.4753(5) 0.0549(11) Uani 1.000000 .
C00B C 0.7907(3) 0.58403(13) 0.4326(5) 0.0532(10) Uani 1.000000 .
C00C C 0.4327(3) 0.76029(14) 0.2849(5) 0.0549(11) Uani 1.000000 .
C00D C 0.6465(3) 0.60736(14) 0.5126(5) 0.0548(10) Uani 1.000000 .
C00E C 0.8916(3) 0.59737(14) 0.6720(5) 0.0573(11) Uani 1.000000 .
C00F C 0.3644(3) 0.73429(15) 0.1791(5) 0.0563(11) Uani 1.000000 .
C00G C 0.5025(3) 0.64817(14) 0.4152(5) 0.0547(10) Uani 1.000000 .
C00H C 0.3722(3) 0.56464(15) 0.6024(5) 0.0615(11) Uani 1.000000 .
C00I C 0.8044(3) 0.61323(14) 0.6822(5) 0.0565(11) Uani 1.000000 .
C00J C 0.3630(3) 0.60465(15) 0.5093(5) 0.0587(11) Uani 1.000000 .
C00K C 0.4473(3) 0.80565(15) 0.3039(5) 0.0608(11) Uani 1.000000 .
H00K H 0.4081(3) 0.82582(15) 0.2403(5) 0.0729(14) Uiso 1.000000 R
C00L C 0.6159(3) 0.53459(14) 0.6795(5) 0.0592(11) Uani 1.000000 .
C00M C 0.5650(3) 0.74546(15) 0.5015(5) 0.0591(11) Uani 1.000000 .
H00M H 0.6032(3) 0.72556(15) 0.5686(5) 0.0710(13) Uiso 1.000000 R
C00N C 0.5980(3) 0.64277(14) 0.4325(5) 0.0570(11) Uani 1.000000 .
H00N H 0.6300(3) 0.66418(14) 0.3876(5) 0.0684(13) Uiso 1.000000 R
C00O C 0.5801(3) 0.79051(15) 0.5172(5) 0.0604(11) Uani 1.000000 .
H00O H 0.6299(3) 0.80124(15) 0.5936(5) 0.0725(14) Uiso 1.000000 R
C00P C 0.8820(3) 0.57807(14) 0.5136(5) 0.0567(11) Uani 1.000000 .
C00Q C 0.6007(3) 0.57389(14) 0.5752(5) 0.0567(11) Uani 1.000000 .
C00R C 0.3840(3) 0.68961(16) 0.2151(5) 0.0595(11) Uani 1.000000 .
C00S C 0.5291(3) 0.52122(14) 0.7073(5) 0.0606(11) Uani 1.000000 .
C00T C 0.7585(3) 0.57059(15) 0.2746(6) 0.0666(12) Uani 1.000000 .
H00T H 0.6981(3) 0.57561(15) 0.2213(6) 0.0799(14) Uiso 1.000000 R
C00U C 0.5212(3) 0.81998(14) 0.4192(5) 0.0611(11) Uani 1.000000 .
C00V C 0.9420(3) 0.55654(16) 0.4343(6) 0.0720(13) Uani 1.000000 .
H00V H 1.0029(3) 0.55201(16) 0.4856(6) 0.0864(16) Uiso 1.000000 R
C00W C 0.2772(3) 0.62498(16) 0.4725(6) 0.0734(13) Uani 1.000000 .
H00W H 0.2679(3) 0.65093(16) 0.4114(6) 0.0881(16) Uiso 1.000000 R
C00X C 0.6932(3) 0.51052(15) 0.7503(6) 0.0684(12) Uani 1.000000 .
H00X H 0.7504(3) 0.51789(15) 0.7309(6) 0.0821(15) Uiso 1.000000 R
C00Y C 0.9642(3) 0.60321(17) 0.8040(6) 0.0725(13) Uani 1.000000 .
H00Y H 1.0227(3) 0.59337(17) 0.8002(6) 0.0870(16) Uiso 1.000000 R
C00Z C 0.2896(3) 0.74497(18) 0.0555(6) 0.0701(13) Uani 1.000000 .
H00Z H 0.2740(3) 0.77439(18) 0.0295(6) 0.0841(16) Uiso 1.000000 R
C010 C 0.8192(4) 0.54949(16) 0.1989(6) 0.0797(14) Uani 1.000000 .
H010 H 0.7997(4) 0.53988(16) 0.0922(6) 0.0956(17) Uiso 1.000000 R
C011 C 0.3341(3) 0.65530(17) 0.1300(6) 0.0732(13) Uani 1.000000 .
H011 H 0.3491(3) 0.62574(17) 0.1543(6) 0.0878(16) Uiso 1.000000 R
C012 C 0.5203(4) 0.48611(15) 0.8071(6) 0.0733(13) Uani 1.000000 .
H012 H 0.4634(4) 0.47772(15) 0.8250(6) 0.0880(16) Uiso 1.000000 R
C013 C 0.7882(3) 0.63275(16) 0.8207(6) 0.0743(14) Uani 1.000000 .
H013 H 0.7298(3) 0.64230(16) 0.8268(6) 0.0892(17) Uiso 1.000000 R
C014 C 0.3008(3) 0.54600(17) 0.6571(6) 0.0773(14) Uani 1.000000 .
H014 H 0.3081(3) 0.51982(17) 0.7169(6) 0.0927(17) Uiso 1.000000 R
C015 C 0.9096(4) 0.54229(17) 0.2800(7) 0.0795(14) Uani 1.000000 .
C016 C 0.2395(3) 0.7107(2) -0.0268(6) 0.0769(14) Uani 1.000000 .
C018 C 0.2613(3) 0.6670(2) 0.0077(6) 0.0808(15) Uani 1.000000 .
H018 H 0.2261(3) 0.6449(2) -0.0527(6) 0.0970(18) Uiso 1.000000 R
C01A C 0.6836(4) 0.47517(16) 0.8508(6) 0.0808(15) Uani 1.000000 .
H01A H 0.7349(4) 0.45881(16) 0.8997(6) 0.0970(17) Uiso 1.000000 R
C01B C 0.9480(3) 0.62376(19) 0.9398(6) 0.0803(15) Uani 1.000000 .
C01C C 0.5990(4) 0.46394(16) 0.8791(7) 0.0842(15) Uani 1.000000 .
H01C H 0.5950(4) 0.44058(16) 0.9494(7) 0.1011(18) Uiso 1.000000 R
C01D C 0.2061(3) 0.6057(2) 0.5291(7) 0.0898(16) Uani 1.000000 .
H01D H 0.1485(3) 0.6189(2) 0.5046(7) 0.1078(19) Uiso 1.000000 R
C01E C 0.8613(4) 0.63763(19) 0.9496(6) 0.0878(16) Uani 1.000000 .
H01E H 0.8522(4) 0.65050(19) 1.0452(6) 0.1054(19) Uiso 1.000000 R
C01F C 0.2178(4) 0.5676(2) 0.6199(8) 0.1001(18) Uani 1.000000 .
H01F H 0.1685(4) 0.5561(2) 0.6575(8) 0.120(2) Uiso 1.000000 R
N1 N 0.8868(4) 0.7890(2) 0.9784(7) 0.1116(16) Uani 1.000000 .
O2 O 0.7760(3) 0.8103(2) 0.7773(7) 0.156(2) Uani 1.000000 .
C3 C 0.8139(8) 0.7932(5) 0.8924(14) 0.320(12) Uani 1.000000 .
H3 H 0.7721(8) 0.7764(5) 0.9338(14) 0.384(14) Uiso 1.000000 R
C4 C 0.9664(6) 0.8127(3) 0.9548(13) 0.190(4) Uani 1.000000 .
H4a H 1.009(3) 0.7921(5) 0.926(10) 0.285(6) Uiso 1.000000 GR
H4b H 0.9487(11) 0.834(2) 0.869(7) 0.285(6) Uiso 1.000000 GR
H4c H 0.994(3) 0.828(2) 1.053(3) 0.285(6) Uiso 1.000000 GR
C5 C 0.9141(9) 0.7635(4) 1.1205(15) 0.267(7) Uani 1.000000 .
H5a H 0.870(5) 0.740(3) 1.122(8) 0.401(10) Uiso 1.000000 GR
H5b H 0.973(4) 0.751(4) 1.123(8) 0.401(10) Uiso 1.000000 GR
H5c H 0.918(9) 0.7822(10) 1.2139(15) 0.401(10) Uiso 1.000000 GR

loop_
_atom_site_aniso_label
_atom_site_aniso_U_11
_atom_site_aniso_U_22
_atom_site_aniso_U_33
_atom_site_aniso_U_12
_atom_site_aniso_U_13
_atom_site_aniso_U_23
Cl01 0.0959(10) 0.0634(8) 0.0992(10) -0.0037(7) 0.0191(8) 0.0009(7)
Cl02 0.0641(9) 0.1842(18) 0.0990(11) -0.0020(9) -0.0194(8) 0.0235(11)
Cl03 0.0873(11) 0.211(2) 0.0779(10) -0.0279(11) -0.0037(8) -0.0269(11)
Cl04 0.1637(16) 0.1371(15) 0.1078(13) 0.0470(12) 0.0714(12) -0.0185(10)
N005 0.045(2) 0.064(2) 0.056(2) 0.0043(17) 0.0113(18) -0.0039(18)
N006 0.058(2) 0.055(2) 0.067(2) -0.0102(19) 0.0151(19) -0.0024(18)
N007 0.048(2) 0.057(2) 0.065(2) -0.0001(18) -0.0009(18) 0.0039(18)
C008 0.042(2) 0.060(3) 0.052(2) 0.002(2) 0.013(2) 0.007(2)
C009 0.052(3) 0.057(3) 0.062(3) -0.006(2) 0.013(2) -0.000(2)
C00A 0.049(2) 0.055(3) 0.060(3) -0.002(2) 0.011(2) -0.003(2)
C00B 0.054(3) 0.052(2) 0.055(3) -0.001(2) 0.015(2) 0.000(2)
C00C 0.047(2) 0.066(3) 0.055(3) 0.004(2) 0.016(2) 0.010(2)
C00D 0.044(2) 0.061(3) 0.059(3) -0.001(2) 0.012(2) 0.002(2)
C00E 0.050(3) 0.066(3) 0.056(3) 0.002(2) 0.012(2) -0.001(2)
C00F 0.042(2) 0.075(3) 0.054(3) 0.002(2) 0.015(2) 0.007(2)
C00G 0.044(2) 0.057(3) 0.060(3) 0.002(2) 0.005(2) 0.001(2)
C00H 0.053(3) 0.065(3) 0.067(3) -0.014(2) 0.013(2) -0.012(2)
C00I 0.050(3) 0.061(3) 0.060(3) -0.001(2) 0.015(2) -0.002(2)
C00J 0.048(3) 0.062(3) 0.066(3) -0.008(2) 0.012(2) -0.010(2)
C00K 0.054(3) 0.067(3) 0.064(3) 0.009(2) 0.018(2) 0.013(2)
C00L 0.065(3) 0.052(3) 0.059(3) 0.003(2) 0.009(2) -0.007(2)
C00M 0.052(3) 0.067(3) 0.056(3) 0.002(2) 0.006(2) 0.006(2)
C00N 0.051(3) 0.058(3) 0.062(3) -0.000(2) 0.012(2) 0.005(2)
C00O 0.056(3) 0.067(3) 0.057(3) -0.004(2) 0.010(2) 0.001(2)
C00P 0.052(3) 0.063(3) 0.058(3) 0.004(2) 0.018(2) -0.001(2)
C00Q 0.055(3) 0.056(3) 0.058(3) 0.001(2) 0.011(2) 0.002(2)
C00R 0.045(2) 0.072(3) 0.060(3) 0.004(2) 0.007(2) 0.003(2)
C00S 0.071(3) 0.046(3) 0.064(3) -0.006(2) 0.014(2) -0.005(2)
C00T 0.067(3) 0.069(3) 0.062(3) -0.007(2) 0.009(2) -0.002(2)
C00U 0.065(3) 0.056(3) 0.066(3) 0.002(2) 0.022(3) 0.004(2)
C00V 0.068(3) 0.080(3) 0.073(3) 0.013(2) 0.026(3) 0.001(3)
C00W 0.053(3) 0.079(3) 0.087(3) -0.006(2) 0.011(3) -0.007(3)
C00X 0.073(3) 0.060(3) 0.070(3) 0.004(2) 0.011(3) -0.003(2)
C00Y 0.052(3) 0.098(4) 0.067(3) 0.005(3) 0.013(2) -0.005(3)
C00Z 0.049(3) 0.093(4) 0.068(3) 0.006(3) 0.011(2) 0.012(3)
C010 0.109(4) 0.077(3) 0.056(3) -0.006(3) 0.024(3) -0.008(3)
C011 0.057(3) 0.078(3) 0.080(3) -0.008(3) 0.006(3) -0.006(3)
C012 0.088(4) 0.055(3) 0.078(3) -0.008(3) 0.020(3) -0.001(3)
C013 0.058(3) 0.098(4) 0.072(3) -0.002(3) 0.025(3) -0.018(3)
C014 0.064(3) 0.087(4) 0.083(4) -0.021(3) 0.022(3) 0.001(3)
C015 0.099(4) 0.082(4) 0.066(3) 0.015(3) 0.037(3) -0.005(3)
C016 0.041(3) 0.121(5) 0.064(3) -0.005(3) 0.002(2) 0.007(3)
C018 0.055(3) 0.106(5) 0.075(4) -0.014(3) 0.003(3) -0.007(3)
C01A 0.102(4) 0.059(3) 0.076(4) 0.013(3) 0.008(3) 0.004(3)
C01B 0.062(3) 0.112(4) 0.064(3) -0.014(3) 0.005(3) -0.013(3)
C01C 0.114(5) 0.056(3) 0.084(4) 0.002(3) 0.024(3) 0.010(3)
C01D 0.052(3) 0.107(4) 0.112(4) -0.006(3) 0.019(3) 0.006(4)
C01E 0.077(4) 0.125(5) 0.065(3) -0.014(3) 0.022(3) -0.025(3)
C01F 0.055(3) 0.125(5) 0.123(5) -0.021(3) 0.026(3) 0.018(4)
N1 0.091(4) 0.147(5) 0.092(4) 0.012(3) 0.009(3) 0.012(3)
O2 0.106(4) 0.191(5) 0.150(5) 0.042(3) -0.015(3) -0.056(4)
C3 0.204(11) 0.51(2) 0.178(10) 0.241(14) -0.119(9) -0.211(14)
C4 0.163(8) 0.160(8) 0.269(13) -0.005(7) 0.094(8) -0.024(8)
C5 0.272(14) 0.276(14) 0.215(12) -0.053(11) -0.033(10) 0.129(11)

loop_
_atom_type_symbol
_atom_type_scat_dispersion_real
_atom_type_scat_dispersion_imag
_atom_type_scat_Cromer_Mann_a1
_atom_type_scat_Cromer_Mann_a2
_atom_type_scat_Cromer_Mann_a3
_atom_type_scat_Cromer_Mann_a4
_atom_type_scat_Cromer_Mann_b1
_atom_type_scat_Cromer_Mann_b2
_atom_type_scat_Cromer_Mann_b3
_atom_type_scat_Cromer_Mann_b4
_atom_type_scat_Cromer_Mann_c
_atom_type_scat_source
_atom_type_scat_dispersion_source
H 0.00000 0.00000 0.49300 0.32291 0.14019 0.04081 10.51090 26.12570 3.14236 57.79970 0.0030380000826 'International Tables Volume C Table 6.1.1.4 (pp. 500-502)' 'Henke, Gullikson and Davis, At. Data and Nucl. Data Tables, 1993, 54, 2'
C 0.00347 0.00161 2.31000 1.02000 1.58860 0.86500 20.84390 10.20750 0.56870 51.65120 0.215599998832 'International Tables Volume C Table 6.1.1.4 (pp. 500-502)' 'Henke, Gullikson and Davis, At. Data and Nucl. Data Tables, 1993, 54, 2'
Cl 0.14873 0.16029 11.46040 7.19640 6.25560 1.64550 0.01040 1.16620 18.51940 47.77840 -9.55739974976 'International Tables Volume C Table 6.1.1.4 (pp. 500-502)' 'Henke, Gullikson and Davis, At. Data and Nucl. Data Tables, 1993, 54, 2'
O 0.01158 0.00611 3.04850 2.28680 1.54630 0.86700 13.27710 5.70110 0.32390 32.90890 0.250800013542 'International Tables Volume C Table 6.1.1.4 (pp. 500-502)' 'Henke, Gullikson and Davis, At. Data and Nucl. Data Tables, 1993, 54, 2'
N 0.00653 0.00323 12.21260 3.13220 2.01250 1.16630 0.00570 9.89330 28.99750 0.58260 -11.5290002823 'International Tables Volume C Table 6.1.1.4 (pp. 500-502)' 'Henke, Gullikson and Davis, At. Data and Nucl. Data Tables, 1993, 54, 2'

loop_
_geom_angle_atom_site_label_1
_geom_angle_atom_site_label_2
_geom_angle_atom_site_label_3
_geom_angle
_geom_angle_site_symmetry_1
_geom_angle_site_symmetry_3
_geom_angle_publ_flag
C00D N005 C00B 124.8(3) . . ?
C00I N005 C00B 108.5(3) . . ?
C00I N005 C00D 124.1(3) . . ?
C00H N006 C009 107.3(3) . . ?
C00S N006 C009 107.5(3) . . ?
C00S N006 C00H 143.9(4) . . ?
C00G N007 C008 125.7(3) . . ?
C00R N007 C008 108.3(3) . . ?
C00R N007 C00G 126.0(4) . . ?
C00C C008 N007 108.9(3) . . ?
C00M C008 N007 130.3(4) . . ?
C00M C008 C00C 120.8(4) . . ?
C00A C009 N006 114.3(4) . . ?
C00Q C009 N006 113.3(4) . . ?
C00Q C009 C00A 131.7(4) . . ?
C00G C00A C009 112.9(4) . . ?
C00J C00A C009 103.3(4) . . ?
C00J C00A C00G 143.4(4) . . ?
C00P C00B N005 109.0(4) . . ?
C00T C00B N005 128.6(4) . . ?
C00T C00B C00P 122.4(4) . . ?
C00F C00C C008 106.8(4) . . ?
C00K C00C C008 120.2(4) . . ?
C00K C00C C00F 133.0(4) . . ?
C00N C00D N005 120.3(4) . . ?
C00Q C00D N005 119.8(4) . . ?
C00Q C00D C00N 119.9(4) . . ?
C00P C00E C00I 106.7(4) . . ?
C00Y C00E C00I 118.8(4) . . ?
C00Y C00E C00P 134.5(4) . . ?
C00R C00F C00C 107.7(4) . . ?
C00Z C00F C00C 133.5(4) . . ?
C00Z C00F C00R 118.8(4) . . ?
C00A C00G N007 122.5(4) . . ?
C00N C00G N007 118.7(4) . . ?
C00N C00G C00A 118.8(4) . . ?
C00J C00H N006 107.4(3) . . ?
C014 C00H N006 129.9(4) . . ?
C014 C00H C00J 122.7(4) . . ?
C00E C00I N005 108.8(4) . . ?
C013 C00I N005 129.1(4) . . ?
C013 C00I C00E 122.1(4) . . ?
C00H C00J C00A 107.7(4) . . ?
C00W C00J C00A 134.3(4) . . ?
C00W C00J C00H 117.9(4) . . ?
H00K C00K C00C 120.9(3) . . ?
C00U C00K C00C 118.2(4) . . ?
C00U C00K H00K 120.9(3) . . ?
C00S C00L C00Q 107.4(4) . . ?
C00X C00L C00Q 133.6(4) . . ?
C00X C00L C00S 119.0(4) . . ?
H00M C00M C008 120.7(2) . . ?
C00O C00M C008 118.6(4) . . ?
C00O C00M H00M 120.7(2) . . ?
C00G C00N C00D 123.5(4) . . ?
H00N C00N C00D 118.3(2) . . ?
H00N C00N C00G 118.3(2) . . ?
H00O C00O C00M 119.9(2) . . ?
C00U C00O C00M 120.1(4) . . ?
C00U C00O H00O 119.9(3) . . ?
C00E C00P C00B 107.0(3) . . ?
C00V C00P C00B 119.1(4) . . ?
C00V C00P C00E 133.8(4) . . ?
C00D C00Q C009 113.0(4) . . ?
C00L C00Q C009 104.1(4) . . ?
C00L C00Q C00D 142.4(4) . . ?
C00F C00R N007 108.4(4) . . ?
C011 C00R N007 128.7(4) . . ?
C011 C00R C00F 123.0(4) . . ?
C00L C00S N006 107.6(4) . . ?
C012 C00S N006 130.5(4) . . ?
C012 C00S C00L 121.9(4) . . ?
H00T C00T C00B 121.3(3) . . ?
C010 C00T C00B 117.3(4) . . ?
C010 C00T H00T 121.3(3) . . ?
C00K C00U Cl01 119.4(3) . . ?
C00O C00U Cl01 118.6(4) . . ?
C00O C00U C00K 122.0(4) . . ?
H00V C00V C00P 120.8(3) . . ?
C015 C00V C00P 118.4(4) . . ?
C015 C00V H00V 120.8(3) . . ?
H00W C00W C00J 120.8(3) . . ?
C01D C00W C00J 118.4(5) . . ?
C01D C00W H00W 120.8(3) . . ?
H00X C00X C00L 120.7(3) . . ?
C01A C00X C00L 118.6(5) . . ?
C01A C00X H00X 120.7(3) . . ?
H00Y C00Y C00E 120.7(3) . . ?
C01B C00Y C00E 118.7(4) . . ?
C01B C00Y H00Y 120.7(3) . . ?
H00Z C00Z C00F 121.1(3) . . ?
C016 C00Z C00F 117.9(5) . . ?
C016 C00Z H00Z 121.1(3) . . ?
H010 C010 C00T 119.6(3) . . ?
C015 C010 C00T 120.7(5) . . ?
C015 C010 H010 119.6(3) . . ?
H011 C011 C00R 121.6(3) . . ?
C018 C011 C00R 116.7(5) . . ?
C018 C011 H011 121.6(3) . . ?
H012 C012 C00S 121.4(3) . . ?
C01C C012 C00S 117.3(5) . . ?
C01C C012 H012 121.4(3) . . ?
H013 C013 C00I 121.2(3) . . ?
C01E C013 C00I 117.6(4) . . ?
C01E C013 H013 121.2(3) . . ?
H014 C014 C00H 121.3(3) . . ?
C01F C014 C00H 117.3(5) . . ?
C01F C014 H014 121.3(3) . . ?
C00V C015 Cl04 119.7(4) . . ?
C010 C015 Cl04 118.2(4) . . ?
C010 C015 C00V 122.0(4) . . ?
C00Z C016 Cl02 118.7(5) . . ?
C018 C016 Cl02 118.9(4) . . ?
C018 C016 C00Z 122.4(4) . . ?
C016 C018 C011 121.2(5) . . ?
H018 C018 C011 119.4(3) . . ?
H018 C018 C016 119.4(3) . . ?
H01A C01A C00X 119.5(3) . . ?
C01C C01A C00X 120.9(5) . . ?
C01C C01A H01A 119.5(3) . . ?
C00Y C01B Cl03 119.2(4) . . ?
C01E C01B Cl03 119.2(4) . . ?
C01E C01B C00Y 121.6(4) . . ?
C01A C01C C012 122.2(5) . . ?
H01C C01C C012 118.9(3) . . ?
H01C C01C C01A 118.9(3) . . ?
H01D C01D C00W 119.0(3) . . ?
C01F C01D C00W 122.0(5) . . ?
C01F C01D H01D 119.0(3) . . ?
C01B C01E C013 121.1(5) . . ?
H01E C01E C013 119.4(3) . . ?
H01E C01E C01B 119.4(3) . . ?
C01D C01F C014 121.6(5) . . ?
H01F C01F C014 119.2(3) . . ?
H01F C01F C01D 119.2(3) . . ?
C4 N1 C3 123.0(12) . . ?
C5 N1 C3 130.0(12) . . ?
C5 N1 C4 106.9(8) . . ?
O2 C3 N1 143.0(19) . . ?
H3 C3 N1 108.5(10) . . ?
H3 C3 O2 108.5(9) . . ?
H4a C4 N1 109.5 . . ?
H4b C4 N1 109.5 . . ?
H4b C4 H4a 109.5 . . ?
H4c C4 N1 109.5 . . ?
H4c C4 H4a 109.5 . . ?
H4c C4 H4b 109.5 . . ?
H5a C5 N1 109.5 . . ?
H5b C5 N1 109.5 . . ?
H5b C5 H5a 109.5 . . ?
H5c C5 N1 109.5 . . ?
H5c C5 H5a 109.5 . . ?
H5c C5 H5b 109.5 . . ?

loop_
_geom_bond_atom_site_label_1
_geom_bond_atom_site_label_2
_geom_bond_distance
_geom_bond_site_symmetry_2
_geom_bond_publ_flag
Cl01 C00U 1.736(4) . ?
Cl02 C016 1.737(5) . ?
Cl03 C01B 1.737(5) . ?
Cl04 C015 1.732(5) . ?
N005 C00B 1.386(5) . ?
N005 C00D 1.428(5) . ?
N005 C00I 1.387(5) . ?
N006 C009 1.358(5) . ?
N006 C00H 1.399(5) . ?
N006 C00S 1.402(5) . ?
N007 C008 1.394(5) . ?
N007 C00G 1.406(5) . ?
N007 C00R 1.400(5) . ?
C008 C00C 1.401(5) . ?
C008 C00M 1.390(6) . ?
C009 C00A 1.375(6) . ?
C009 C00Q 1.380(6) . ?
C00A C00G 1.397(6) . ?
C00A C00J 1.470(6) . ?
C00B C00P 1.400(6) . ?
C00B C00T 1.377(6) . ?
C00C C00F 1.435(6) . ?
C00C C00K 1.387(6) . ?
C00D C00N 1.381(6) . ?
C00D C00Q 1.385(6) . ?
C00E C00I 1.407(6) . ?
C00E C00P 1.435(6) . ?
C00E C00Y 1.388(6) . ?
C00F C00R 1.396(6) . ?
C00F C00Z 1.393(6) . ?
C00G C00N 1.413(5) . ?
C00H C00J 1.428(6) . ?
C00H C014 1.372(6) . ?
C00I C013 1.375(6) . ?
C00J C00W 1.394(6) . ?
C00K H00K 0.9300 . ?
C00K C00U 1.374(6) . ?
C00L C00Q 1.463(6) . ?
C00L C00S 1.425(6) . ?
C00L C00X 1.386(6) . ?
C00M H00M 0.9300 . ?
C00M C00O 1.377(6) . ?
C00N H00N 0.9300 . ?
C00O H00O 0.9300 . ?
C00O C00U 1.391(6) . ?
C00P C00V 1.389(6) . ?
C00R C011 1.381(6) . ?
C00S C012 1.375(6) . ?
C00T H00T 0.9300 . ?
C00T C010 1.372(6) . ?
C00V H00V 0.9300 . ?
C00V C015 1.356(7) . ?
C00W H00W 0.9300 . ?
C00W C01D 1.383(7) . ?
C00X H00X 0.9300 . ?
C00X C01A 1.388(6) . ?
C00Y H00Y 0.9300 . ?
C00Y C01B 1.369(6) . ?
C00Z H00Z 0.9300 . ?
C00Z C016 1.371(7) . ?
C010 H010 0.9300 . ?
C010 C015 1.393(7) . ?
C011 H011 0.9300 . ?
C011 C018 1.374(7) . ?
C012 H012 0.9300 . ?
C012 C01C 1.374(7) . ?
C013 H013 0.9300 . ?
C013 C01E 1.373(7) . ?
C014 H014 0.9300 . ?
C014 C01F 1.375(7) . ?
C016 C018 1.372(7) . ?
C018 H018 0.9300 . ?
C01A H01A 0.9300 . ?
C01A C01C 1.379(7) . ?
C01B C01E 1.381(7) . ?
C01C H01C 0.9300 . ?
C01D H01D 0.9300 . ?
C01D C01F 1.369(8) . ?
C01E H01E 0.9300 . ?
C01F H01F 0.9300 . ?
N1 C3 1.177(9) . ?
N1 C4 1.437(9) . ?
N1 C5 1.408(10) . ?
O2 C3 1.136(12) . ?
C3 H3 0.9300 . ?
C4 H4a 0.9600 . ?
C4 H4b 0.9600 . ?
C4 H4c 0.9600 . ?
C5 H5a 0.9600 . ?
C5 H5b 0.9600 . ?
C5 H5c 0.9600 . ?
